data_7117662
loop_
_publ_author_name
'Sebastian Heinl'
'Konrad Kiefer'
'Gabor Balazs'
'Claudia Wickleder'
'Manfred Scheer'

_publ_section_title
;
 The synthesis of the heterocubane cluster [{CpMn}4(mu3-P)4] as a
 tetrahedral shaped starting material for the formation of polymeric
 coordination compounds
;
_journal_name_full Chem.Commun.
_journal_page_first 13474
_journal_paper_doi 10.1039/C5cc04800A
_journal_volume 51
_journal_year 2015
_chemical_compound_source 'see text'
_chemical_formula_moiety 'C20 H20 Cl Cu Mn4 P4, 2(C H2 Cl2)'
_chemical_formula_sum 'C22 H24 Cl5 Cu Mn4 P4'
_chemical_formula_weight 872.85
_space_group_crystal_system monoclinic
_space_group_IT_number 15
_space_group_name_Hall '-C 2yc'
_space_group_name_H-M_alt 'C 1 2/c 1'
_symmetry_Int_Tables_number 15
_symmetry_space_group_name_Hall '-C 2yc'
_symmetry_space_group_name_H-M 'C 1 2/c 1'
_atom_sites_solution_hydrogens geom
_atom_sites_solution_primary direct
_atom_sites_solution_secondary difmap
_audit_creation_date 2015-03-23
_audit_creation_method
;
Olex2 1.2
(compiled 2015.01.26 svn.r3150 for OlexSys, GUI svn.r4998)
;
_audit_update_record
;
2015-06-03 deposited with the CCDC.
2015-07-10 downloaded from the CCDC.
;
_cell_angle_alpha 90
_cell_angle_beta 93.404(2)
_cell_angle_gamma 90
_cell_formula_units_Z 8
_cell_length_a 23.8316(6)
_cell_length_b 12.8659(3)
_cell_length_c 18.4127(4)
_cell_measurement_reflns_used 9514
_cell_measurement_temperature 123.0(4)
_cell_measurement_theta_max 66.5660
_cell_measurement_theta_min 3.6950
_cell_volume 5635.6(2)
_computing_cell_refinement
;
CrysAlisPro, Agilent Technologies,
Version 1.171.37.12a (release 12-09-2013 CrysAlis171 .NET)
(compiled Sep 12 2013,13:51:24)
;
_computing_data_collection
;
CrysAlisPro, Agilent Technologies,
Version 1.171.37.12a (release 12-09-2013 CrysAlis171 .NET)
(compiled Sep 12 2013,13:51:24)
;
_computing_data_reduction
;
CrysAlisPro, Agilent Technologies,
Version 1.171.37.12a (release 12-09-2013 CrysAlis171 .NET)
(compiled Sep 12 2013,13:51:24)
;
_computing_molecular_graphics 'Olex2 (Dolomanov et al., 2009)'
_computing_publication_material 'Olex2 (Dolomanov et al., 2009)'
_computing_structure_refinement 'SHELXL-97 (Sheldrick, 1997)'
_computing_structure_solution 'SIR-97 (Altomare, 1999)'
_diffrn_ambient_temperature 123.0(4)
_diffrn_detector_area_resol_mean 10.5431
_diffrn_measured_fraction_theta_full 0.992
_diffrn_measured_fraction_theta_max 0.992
_diffrn_measurement_details
;
  1 omega  -94.00  -59.00   0.5000    6.0000
omega____ theta____ kappa____ phi______ frames
    -      -41.3181  147.0000  -17.0000 70

  2 omega  -28.00   19.00   0.5000    6.0000
omega____ theta____ kappa____ phi______ frames
    -       41.3181  -38.0000   90.0000 94

  3 omega   15.00  117.00   0.5000    6.0000
omega____ theta____ kappa____ phi______ frames
    -       41.3181   38.0000   30.0000 204

  4 omega   10.00   36.00   0.5000   24.0000
omega____ theta____ kappa____ phi______ frames
    -       93.5000  -93.0000  -64.4398 52

  5 omega   41.00   76.00   0.5000   24.0000
omega____ theta____ kappa____ phi______ frames
    -       93.5000  -45.0000  150.0000 70

  6 omega   39.00   91.00   0.5000   24.0000
omega____ theta____ kappa____ phi______ frames
    -       93.5000 -125.0000 -180.0000 104

  7 omega   38.00  138.00   0.5000   24.0000
omega____ theta____ kappa____ phi______ frames
    -       93.5000   15.0000  150.0000 200

  8 omega   31.00   86.00   0.5000   24.0000
omega____ theta____ kappa____ phi______ frames
    -       93.5000 -125.0000    0.0000 110

  9 omega   76.00  126.00   0.5000   24.0000
omega____ theta____ kappa____ phi______ frames
    -       93.5000  -93.0000  -64.4398 100

 10 omega  145.00  171.00   0.5000   24.0000
omega____ theta____ kappa____ phi______ frames
    -       93.5000   15.0000  150.0000 52

 11 omega   92.00  132.00   0.5000   24.0000
omega____ theta____ kappa____ phi______ frames
    -       93.5000  -92.0000   11.2025 80

 12 omega   77.00  111.00   0.5000   24.0000
omega____ theta____ kappa____ phi______ frames
    -       93.5000   61.0000 -180.0000 68

 13 omega  122.00  168.00   0.5000   24.0000
omega____ theta____ kappa____ phi______ frames
    -       93.5000   61.0000 -180.0000 92

 14 omega   27.00  117.00   0.5000   24.0000
omega____ theta____ kappa____ phi______ frames
    -       93.5000  -61.0000    0.0000 180

 15 omega   17.00   78.00   0.5000   24.0000
omega____ theta____ kappa____ phi______ frames
    -       93.5000  -92.0000   11.2025 122

 16 omega  -99.00  -18.00   0.5000    6.0000
omega____ theta____ kappa____ phi______ frames
    -      -41.3181  125.0000  150.0000 162

 17 omega   12.00  115.00   0.5000    6.0000
omega____ theta____ kappa____ phi______ frames
    -       41.3181   57.0000 -120.0000 206

 18 omega   12.00  115.00   0.5000    6.0000
omega____ theta____ kappa____ phi______ frames
    -       41.3181   57.0000  120.0000 206

 19 omega   63.00   88.00   0.5000   24.0000
omega____ theta____ kappa____ phi______ frames
    -       93.5000   30.0000  -30.0000 50
;
_diffrn_measurement_device_type 'Xcalibur, Ruby, Gemini ultra'
_diffrn_measurement_method '\w scans'
_diffrn_orient_matrix_UB_11 0.0477645000
_diffrn_orient_matrix_UB_12 -0.0807693000
_diffrn_orient_matrix_UB_13 0.0066331000
_diffrn_orient_matrix_UB_21 -0.0434154000
_diffrn_orient_matrix_UB_22 -0.0882923000
_diffrn_orient_matrix_UB_23 -0.0100997000
_diffrn_orient_matrix_UB_31 0.0052211000
_diffrn_orient_matrix_UB_32 0.0043004000
_diffrn_orient_matrix_UB_33 -0.0829410000
_diffrn_radiation_monochromator mirror
_diffrn_radiation_probe x-ray
_diffrn_radiation_type CuK\a
_diffrn_radiation_wavelength 1.54178
_diffrn_reflns_av_R_equivalents 0.0260
_diffrn_reflns_av_unetI/netI 0.0234
_diffrn_reflns_limit_h_max 28
_diffrn_reflns_limit_h_min -26
_diffrn_reflns_limit_k_max 15
_diffrn_reflns_limit_k_min -14
_diffrn_reflns_limit_l_max 16
_diffrn_reflns_limit_l_min -21
_diffrn_reflns_number 18021
_diffrn_reflns_reduction_process
;
;
_diffrn_reflns_theta_full 66.69
_diffrn_reflns_theta_max 66.69
_diffrn_reflns_theta_min 3.72
_diffrn_source 'Enhance Ultra (Cu) X-ray Source'
_exptl_absorpt_coefficient_mu 21.660
_exptl_absorpt_correction_T_max 0.509
_exptl_absorpt_correction_T_min 0.152
_exptl_absorpt_correction_type analytical
_exptl_absorpt_process_details
;
CrysAlisPro, Agilent Technologies,
Version 1.171.37.12a (release 12-09-2013 CrysAlis171 .NET)
(compiled Sep 12 2013,13:51:24)
Analytical numeric absorption correction using a multifaceted crystal
            model based on expressions derived by R.C. Clark & J.S. Reid.
(Clark, R. C. & Reid, J. S. (1995). Acta Cryst. A51, 887-897)
;
_exptl_crystal_colour black
_exptl_crystal_colour_lustre .
_exptl_crystal_colour_modifier .
_exptl_crystal_colour_primary black
_exptl_crystal_density_diffrn 2.057
_exptl_crystal_density_method 'Not Measured'
_exptl_crystal_description plate
_exptl_crystal_F_000 3440
_exptl_crystal_size_max 0.2249
_exptl_crystal_size_mid 0.0817
_exptl_crystal_size_min 0.0446
_refine_diff_density_max 2.215
_refine_diff_density_min -1.543
_refine_diff_density_rms 0.134
_refine_ls_abs_structure_Flack .
_refine_ls_extinction_method none
_refine_ls_goodness_of_fit_ref 1.096
_refine_ls_hydrogen_treatment constr
_refine_ls_matrix_type full
_refine_ls_number_parameters 325
_refine_ls_number_reflns 4948
_refine_ls_number_restraints 0
_refine_ls_restrained_S_all 1.096
_refine_ls_R_factor_all 0.0451
_refine_ls_R_factor_gt 0.0414
_refine_ls_shift/su_max 0.001
_refine_ls_shift/su_mean 0.000
_refine_ls_structure_factor_coef Fsqd
_refine_ls_weighting_details 'calc w=1/[\s^2^(Fo^2^)+(0.0907P)^2^+6.5748P] where P=(Fo^2^+2Fc^2^)/3'
_refine_ls_weighting_scheme calc
_refine_ls_wR_factor_gt 0.1276
_refine_ls_wR_factor_ref 0.1294
_reflns_number_gt 4337
_reflns_number_total 4948
_reflns_threshold_expression >2\s(i)
_cod_data_source_file c5cc04800a2.cif
_cod_data_source_block 1a
_cod_original_cell_volume 5635.7(2)
_cod_database_code 7117662
_chemical_oxdiff_formula C22H24Mn4P4CuCl5
_reflns_odcompleteness_completeness 98.35
_reflns_odcompleteness_iscentric 1
_reflns_odcompleteness_theta 66.97
_olex2_refinement_description
;
1. Fixed Uiso
 At 1.2 times of:
  All C(H) groups, All C(H,H) groups
2.a Secondary CH2 refined with riding coordinates:
 C21(H21A,H21B), C22(H22A,H22B)
2.b Aromatic/amide H refined with riding coordinates:
 C1(H1), C2(H2), C3(H3), C4(H4), C5(H5), C6(H6), C7(H7), C8(H8), C9(H9),
 C10(H10), C11(H11), C12(H12), C13(H13), C14(H14), C15(H15), C16(H16), C17(H17),
  C18(H18), C19(H19), C20(H20)
;
_olex2_submission_special_instructions 'No special instructions were received'

loop_
_space_group_symop_id
_space_group_symop_operation_xyz
1 x,y,z
2 -x,y,1/2-z
3 -x,-y,-z
4 x,-y,1/2+z
5 1/2+x,1/2+y,z
6 1/2-x,1/2+y,1/2-z
7 1/2-x,1/2-y,-z
8 1/2+x,1/2-y,1/2+z

loop_
_atom_site_aniso_label
_atom_site_aniso_U_11
_atom_site_aniso_U_22
_atom_site_aniso_U_33
_atom_site_aniso_U_23
_atom_site_aniso_U_13
_atom_site_aniso_U_12
Cu1 0.0226(3) 0.0195(3) 0.0275(4) -0.0002(2) -0.0027(3) -0.0008(2)
Mn1 0.0188(3) 0.0192(4) 0.0281(4) 0.0027(3) -0.0046(3) -0.0008(3)
Mn2 0.0217(4) 0.0183(4) 0.0204(4) 0.0002(3) 0.0008(3) 0.0004(3)
Mn3 0.0204(3) 0.0184(4) 0.0202(4) -0.0003(3) -0.0003(3) -0.0014(3)
Mn4 0.0196(3) 0.0177(4) 0.0242(4) 0.0003(3) -0.0028(3) -0.0020(3)
Cl1 0.0305(6) 0.0293(6) 0.0464(7) -0.0062(5) -0.0105(5) 0.0067(5)
P1 0.0204(5) 0.0169(5) 0.0239(6) 0.0002(4) -0.0019(4) -0.0005(4)
P2 0.0190(5) 0.0178(5) 0.0243(6) 0.0001(4) -0.0022(4) 0.0004(4)
P3 0.0206(5) 0.0232(6) 0.0321(6) 0.0025(5) 0.0031(4) -0.0001(4)
P4 0.0277(6) 0.0246(6) 0.0233(6) -0.0006(4) -0.0044(4) -0.0036(4)
C1 0.032(3) 0.021(2) 0.053(3) 0.012(2) -0.017(2) -0.0010(19)
C2 0.038(3) 0.042(3) 0.041(3) -0.002(2) -0.007(2) 0.020(2)
C3 0.016(2) 0.049(3) 0.072(4) 0.024(3) -0.003(2) 0.008(2)
C4 0.031(3) 0.029(3) 0.056(4) 0.004(2) -0.022(3) -0.001(2)
C5 0.033(3) 0.050(3) 0.034(3) 0.013(2) -0.009(2) 0.011(2)
C6 0.047(3) 0.041(3) 0.023(3) -0.003(2) 0.009(2) -0.010(2)
C7 0.039(3) 0.037(3) 0.025(3) -0.006(2) 0.006(2) 0.007(2)
C8 0.040(3) 0.023(2) 0.022(2) -0.0064(18) -0.0030(19) -0.001(2)
C9 0.039(3) 0.030(2) 0.018(2) -0.0018(19) -0.0045(19) 0.000(2)
C10 0.049(3) 0.026(2) 0.021(2) -0.0014(19) -0.003(2) 0.001(2)
C11 0.018(2) 0.033(2) 0.030(3) 0.004(2) 0.0024(18) -0.0033(18)
C12 0.029(2) 0.026(2) 0.033(3) 0.000(2) 0.006(2) -0.0072(19)
C13 0.030(2) 0.043(3) 0.024(2) 0.009(2) 0.0052(19) -0.003(2)
C14 0.034(3) 0.044(3) 0.024(2) -0.008(2) 0.008(2) -0.008(2)
C15 0.027(2) 0.029(2) 0.037(3) -0.003(2) 0.012(2) -0.0008(19)
C16 0.037(3) 0.017(2) 0.032(3) -0.0028(19) -0.001(2) -0.0023(19)
C17 0.033(2) 0.018(2) 0.034(3) 0.0009(18) -0.003(2) -0.0027(18)
C18 0.036(3) 0.020(2) 0.039(3) 0.002(2) 0.006(2) -0.0059(19)
C19 0.027(2) 0.023(2) 0.051(3) -0.001(2) -0.001(2) -0.0062(19)
C20 0.035(3) 0.023(2) 0.041(3) -0.006(2) -0.013(2) -0.005(2)
Cl2 0.0741(12) 0.0919(14) 0.0610(11) -0.0180(10) 0.0153(9) -0.0301(10)
Cl3 0.0776(13) 0.0652(12) 0.1149(18) 0.0127(11) -0.0028(12) 0.0108(10)
C21 0.105(7) 0.071(5) 0.049(4) -0.012(4) 0.000(4) -0.002(5)
Cl4 0.0396(7) 0.0428(7) 0.0539(9) -0.0036(6) -0.0042(6) -0.0023(5)
Cl5 0.0608(10) 0.0363(8) 0.0963(13) -0.0031(8) 0.0047(9) -0.0064(7)
C22 0.035(3) 0.047(3) 0.047(3) 0.004(3) -0.001(2) -0.004(2)

loop_
_atom_site_label
_atom_site_type_symbol
_atom_site_thermal_displace_type
_atom_site_fract_x
_atom_site_fract_y
_atom_site_fract_z
_atom_site_occupancy
_atom_site_U_iso_or_equiv
_atom_site_calc_flag
_atom_site_refinement_flags
_atom_site_disorder_assembly
_atom_site_disorder_group
Cu1 Cu Uani 0.30500(3) 0.28599(5) 0.78042(4) 1.000 0.0234(2) d . . .
Mn1 Mn Uani 0.39279(3) 0.54599(5) 0.85102(4) 1.000 0.0223(2) d . . .
Mn2 Mn Uani 0.32804(3) 0.58631(5) 0.72743(4) 1.000 0.0202(2) d . . .
Mn3 Mn Uani 0.28250(3) 0.59077(5) 0.86012(4) 1.000 0.0197(2) d . . .
Mn4 Mn Uani 0.35662(3) 0.74157(5) 0.82265(4) 1.000 0.0207(2) d . . .
Cl1 Cl Uani 0.37816(5) 0.17730(9) 0.79898(7) 1.000 0.0359(4) d . . .
P1 P Uani 0.32018(4) 0.45517(8) 0.80507(6) 1.000 0.0205(3) d . . .
P2 P Uani 0.27187(4) 0.70714(8) 0.77085(6) 1.000 0.0205(3) d . . .
P3 P Uani 0.41392(4) 0.64701(9) 0.75799(7) 1.000 0.0252(3) d . . .
P4 P Uani 0.35526(5) 0.65623(9) 0.92784(6) 1.000 0.0254(3) d . . .
C1 C Uani 0.4213(2) 0.3991(4) 0.8977(3) 1.000 0.0361(16) d . . .
C2 C Uani 0.4518(2) 0.4209(4) 0.8375(3) 1.000 0.0407(17) d . . .
C3 C Uani 0.4823(2) 0.5114(5) 0.8522(4) 1.000 0.0459(18) d . . .
C4 C Uani 0.4688(2) 0.5490(4) 0.9209(3) 1.000 0.0396(19) d . . .
C5 C Uani 0.4313(2) 0.4778(4) 0.9490(3) 1.000 0.0394(17) d . . .
C6 C Uani 0.3565(2) 0.6042(4) 0.6180(3) 1.000 0.0367(17) d . . .
C7 C Uani 0.3538(2) 0.4965(4) 0.6348(3) 1.000 0.0335(17) d . . .
C8 C Uani 0.2969(2) 0.4730(4) 0.6458(2) 1.000 0.0285(14) d . . .
C9 C Uani 0.2656(2) 0.5646(4) 0.6377(2) 1.000 0.0293(14) d . . .
C10 C Uani 0.3029(2) 0.6462(4) 0.6203(2) 1.000 0.0322(14) d . . .
C11 C Uani 0.19168(19) 0.5678(4) 0.8567(3) 1.000 0.0270(14) d . . .
C12 C Uani 0.21766(19) 0.4781(4) 0.8838(3) 1.000 0.0292(14) d . . .
C13 C Uani 0.2500(2) 0.5037(4) 0.9488(3) 1.000 0.0322(14) d . . .
C14 C Uani 0.2421(2) 0.6101(4) 0.9621(3) 1.000 0.0338(16) d . . .
C15 C Uani 0.20688(19) 0.6501(4) 0.9057(3) 1.000 0.0306(14) d . . .
C16 C Uani 0.3445(2) 0.8898(3) 0.8754(3) 1.000 0.0288(16) d . . .
C17 C Uani 0.3350(2) 0.9033(3) 0.7995(3) 1.000 0.0285(14) d . . .
C18 C Uani 0.3858(2) 0.8798(4) 0.7664(3) 1.000 0.0315(16) d . . .
C19 C Uani 0.4262(2) 0.8520(4) 0.8223(3) 1.000 0.0338(14) d . . .
C20 C Uani 0.4016(2) 0.8588(4) 0.8885(3) 1.000 0.0336(16) d . . .
Cl2 Cl Uani 0.33129(9) 0.19400(17) 0.98125(11) 1.000 0.0752(7) d . . .
Cl3 Cl Uani 0.44853(10) 0.18678(17) 1.03668(14) 1.000 0.0862(8) d . . .
C21 C Uani 0.3929(4) 0.1145(7) 0.9862(4) 1.000 0.075(3) d . . .
Cl4 Cl Uani 0.56584(6) 0.25294(11) 0.91459(8) 1.000 0.0457(4) d . . .
Cl5 Cl Uani 0.52777(8) 0.04465(12) 0.87578(12) 1.000 0.0645(6) d . . .
C22 C Uani 0.5287(2) 0.1764(4) 0.8481(3) 1.000 0.0431(17) d . . .
H1 H Uiso 0.39810 0.34170 0.90290 1.000 0.0430 c R . .
H2 H Uiso 0.45190 0.38190 0.79500 1.000 0.0490 c R . .
H3 H Uiso 0.50730 0.54200 0.82180 1.000 0.0550 c R . .
H4 H Uiso 0.48230 0.60960 0.94330 1.000 0.0480 c R . .
H5 H Uiso 0.41570 0.48210 0.99410 1.000 0.0470 c R . .
H6 H Uiso 0.38870 0.64040 0.60720 1.000 0.0440 c R . .
H7 H Uiso 0.38380 0.45020 0.63790 1.000 0.0400 c R . .
H8 H Uiso 0.28290 0.40780 0.65670 1.000 0.0340 c R . .
H9 H Uiso 0.22710 0.57110 0.64270 1.000 0.0350 c R . .
H10 H Uiso 0.29320 0.71540 0.61200 1.000 0.0380 c R . .
H11 H Uiso 0.16860 0.57310 0.81430 1.000 0.0330 c R . .
H12 H Uiso 0.21450 0.41240 0.86300 1.000 0.0350 c R . .
H13 H Uiso 0.27220 0.45820 0.97730 1.000 0.0390 c R . .
H14 H Uiso 0.25770 0.64730 1.00160 1.000 0.0410 c R . .
H15 H Uiso 0.19530 0.71890 0.90080 1.000 0.0370 c R . .
H16 H Uiso 0.31840 0.89950 0.91030 1.000 0.0350 c R . .
H17 H Uiso 0.30150 0.92390 0.77550 1.000 0.0340 c R . .
H18 H Uiso 0.39140 0.88220 0.71680 1.000 0.0380 c R . .
H19 H Uiso 0.46320 0.83250 0.81580 1.000 0.0410 c R . .
H20 H Uiso 0.41940 0.84540 0.93390 1.000 0.0400 c R . .
H21A H Uiso 0.40420 0.09860 0.93760 1.000 0.0900 c R . .
H21B H Uiso 0.38560 0.04970 1.01080 1.000 0.0900 c R . .
H22A H Uiso 0.54640 0.18200 0.80220 1.000 0.0520 c R . .
H22B H Uiso 0.49040 0.20180 0.84080 1.000 0.0520 c R . .

loop_
_atom_type_symbol
_atom_type_description
_atom_type_scat_dispersion_real
_atom_type_scat_dispersion_imag
_atom_type_scat_source
C C 0.0181 0.0091 ' International Tables Vol C Tables 4.2.6.8 and 6.1.1.4'
H H 0.0000 0.0000 ' International Tables Vol C Tables 4.2.6.8 and 6.1.1.4'
Cl Cl 0.3639 0.7018 ' International Tables Vol C Tables 4.2.6.8 and 6.1.1.4'
Cu Cu -1.9646 0.5888 ' International Tables Vol C Tables 4.2.6.8 and 6.1.1.4'
Mn Mn -0.5299 2.8052 ' International Tables Vol C Tables 4.2.6.8 and 6.1.1.4'
P P 0.2955 0.4335 ' International Tables Vol C Tables 4.2.6.8 and 6.1.1.4'

loop_
_exptl_crystal_face_index_h
_exptl_crystal_face_index_k
_exptl_crystal_face_index_l
_exptl_crystal_face_perp_dist
_exptl_oxdiff_crystal_face_indexfrac_h
_exptl_oxdiff_crystal_face_indexfrac_k
_exptl_oxdiff_crystal_face_indexfrac_l
_exptl_oxdiff_crystal_face_x
_exptl_oxdiff_crystal_face_y
_exptl_oxdiff_crystal_face_z
15 0 0 0.0230 15.0000 -0.0000 -0.0000 0.7165 -0.6512 0.0783
15 0 -3 0.0353 15.0000 -0.0000 -3.0000 0.6966 -0.6209 0.3271
-15 0 -1 0.0120 -15.0000 -0.0000 -1.0000 -0.7231 0.6613 0.0046
1 -8 -1 0.0346 1.0002 -8.0000 -1.0000 0.6873 0.6730 0.0538
2 -6 -9 0.0742 2.0000 -6.0000 -9.0000 0.5204 0.5338 0.7311
-2 -1 12 0.1103 -1.9997 -0.9999 12.0001 0.0648 0.0539 -1.0100
1 3 -11 0.1068 0.9996 2.9999 -11.0001 -0.2675 -0.1972 0.9305
13 4 -2 0.0322 12.9998 4.0000 -2.0000 0.2846 -0.8974 0.2510
-3 8 -2 0.0415 -3.0003 7.9999 -2.0001 -0.8027 -0.5559 0.1846
8 7 0 0.0329 7.9998 7.0000 -0.0000 -0.1833 -0.9654 0.0719
-11 6 1 0.0346 -11.0002 6.0000 1.0000 -1.0034 -0.0623 -0.1146

loop_
_geom_angle_atom_site_label_1
_geom_angle_atom_site_label_2
_geom_angle_atom_site_label_3
_geom_angle
_geom_angle_site_symmetry_1
_geom_angle_site_symmetry_2
_geom_angle_site_symmetry_3
_geom_angle_publ_flag
Cl1 Cu1 P1 117.26(5) . . . yes
Cl1 Cu1 P2 112.85(5) . . 6_546 yes
P1 Cu1 P2 129.64(5) . . 6_546 yes
P1 Mn1 P3 102.76(5) . . . yes
P1 Mn1 P4 104.15(5) . . . yes
P1 Mn1 C1 84.89(14) . . . yes
P1 Mn1 C2 93.56(14) . . . yes
P1 Mn1 C3 129.70(18) . . . yes
P1 Mn1 C4 147.81(14) . . . yes
P1 Mn1 C5 112.85(14) . . . yes
P3 Mn1 P4 103.53(5) . . . yes
P3 Mn1 C1 137.07(14) . . . yes
P3 Mn1 C2 99.63(15) . . . yes
P3 Mn1 C3 82.02(19) . . . yes
P3 Mn1 C4 103.15(14) . . . yes
P3 Mn1 C5 140.65(14) . . . yes
P4 Mn1 C1 115.55(15) . . . yes
P4 Mn1 C2 146.69(15) . . . yes
P4 Mn1 C3 123.62(19) . . . yes
P4 Mn1 C4 87.96(14) . . . yes
P4 Mn1 C5 83.97(14) . . . yes
C1 Mn1 C2 37.4(2) . . . yes
C1 Mn1 C3 62.3(2) . . . yes
C1 Mn1 C4 63.09(19) . . . yes
C1 Mn1 C5 37.6(2) . . . yes
C2 Mn1 C3 37.4(2) . . . yes
C2 Mn1 C4 63.5(2) . . . yes
C2 Mn1 C5 63.1(2) . . . yes
C3 Mn1 C4 37.9(2) . . . yes
C3 Mn1 C5 62.7(2) . . . yes
C4 Mn1 C5 37.82(19) . . . yes
P1 Mn2 P2 102.88(5) . . . yes
P1 Mn2 P3 102.37(5) . . . yes
P1 Mn2 C6 135.84(14) . . . yes
P1 Mn2 C7 98.00(14) . . . yes
P1 Mn2 C8 84.16(12) . . . yes
P1 Mn2 C9 108.09(13) . . . yes
P1 Mn2 C10 145.49(14) . . . yes
P2 Mn2 P3 103.10(5) . . . yes
P2 Mn2 C6 119.00(14) . . . yes
P2 Mn2 C7 148.58(14) . . . yes
P2 Mn2 C8 121.57(13) . . . yes
P2 Mn2 C9 87.92(13) . . . yes
P2 Mn2 C10 86.51(13) . . . yes
P3 Mn2 C6 82.23(14) . . . yes
P3 Mn2 C7 94.94(13) . . . yes
P3 Mn2 C8 132.38(13) . . . yes
P3 Mn2 C9 144.34(13) . . . yes
P3 Mn2 C10 107.74(14) . . . yes
C6 Mn2 C7 38.12(19) . . . yes
C6 Mn2 C8 63.05(18) . . . yes
C6 Mn2 C9 63.06(17) . . . yes
C6 Mn2 C10 37.32(18) . . . yes
C7 Mn2 C8 37.80(18) . . . yes
C7 Mn2 C9 63.19(18) . . . yes
C7 Mn2 C10 63.37(19) . . . yes
C8 Mn2 C9 37.34(18) . . . yes
C8 Mn2 C10 63.16(18) . . . yes
C9 Mn2 C10 38.29(18) . . . yes
P1 Mn3 P2 102.80(5) . . . yes
P1 Mn3 P4 103.16(5) . . . yes
P1 Mn3 C11 107.82(14) . . . yes
P1 Mn3 C12 83.12(14) . . . yes
P1 Mn3 C13 96.30(14) . . . yes
P1 Mn3 C14 133.78(14) . . . yes
P1 Mn3 C15 144.64(14) . . . yes
P2 Mn3 P4 102.04(5) . . . yes
P2 Mn3 C11 90.03(14) . . . yes
P2 Mn3 C12 122.92(14) . . . yes
P2 Mn3 C13 151.17(14) . . . yes
P2 Mn3 C14 121.58(14) . . . yes
P2 Mn3 C15 89.33(15) . . . yes
P4 Mn3 C11 143.24(15) . . . yes
P4 Mn3 C12 132.29(15) . . . yes
P4 Mn3 C13 94.28(14) . . . yes
P4 Mn3 C14 81.03(14) . . . yes
P4 Mn3 C15 106.59(14) . . . yes
C11 Mn3 C12 37.11(19) . . . yes
C11 Mn3 C13 63.40(19) . . . yes
C11 Mn3 C14 63.3(2) . . . yes
C11 Mn3 C15 38.19(19) . . . yes
C12 Mn3 C13 38.3(2) . . . yes
C12 Mn3 C14 63.1(2) . . . yes
C12 Mn3 C15 62.76(19) . . . yes
C13 Mn3 C14 37.82(19) . . . yes
C13 Mn3 C15 63.08(19) . . . yes
C14 Mn3 C15 37.4(2) . . . yes
P2 Mn4 P3 103.41(5) . . . yes
P2 Mn4 P4 102.40(5) . . . yes
P2 Mn4 C16 103.03(13) . . . yes
P2 Mn4 C17 84.74(13) . . . yes
P2 Mn4 C18 105.32(14) . . . yes
P2 Mn4 C19 142.93(14) . . . yes
P2 Mn4 C20 141.32(14) . . . yes
P3 Mn4 P4 103.69(5) . . . yes
P3 Mn4 C16 145.38(13) . . . yes
P3 Mn4 C17 124.23(14) . . . yes
P3 Mn4 C18 88.21(14) . . . yes
P3 Mn4 C19 82.18(14) . . . yes
P3 Mn4 C20 112.28(14) . . . yes
P4 Mn4 C16 92.00(14) . . . yes
P4 Mn4 C17 128.68(15) . . . yes
P4 Mn4 C18 146.29(15) . . . yes
P4 Mn4 C19 111.92(15) . . . yes
P4 Mn4 C20 83.65(15) . . . yes
C16 Mn4 C17 37.9(2) . . . yes
C16 Mn4 C18 63.40(19) . . . yes
C16 Mn4 C19 63.27(18) . . . yes
C16 Mn4 C20 38.29(18) . . . yes
C17 Mn4 C18 37.91(18) . . . yes
C17 Mn4 C19 63.20(18) . . . yes
C17 Mn4 C20 63.28(19) . . . yes
C18 Mn4 C19 37.68(19) . . . yes
C18 Mn4 C20 62.7(2) . . . yes
C19 Mn4 C20 37.1(2) . . . yes
Cu1 P1 Mn1 134.49(5) . . . yes
Cu1 P1 Mn2 128.51(6) . . . yes
Cu1 P1 Mn3 141.61(5) . . . yes
Mn1 P1 Mn2 75.63(4) . . . yes
Mn1 P1 Mn3 74.96(4) . . . yes
Mn2 P1 Mn3 75.57(4) . . . yes
Cu1 P2 Mn2 130.87(6) 6_556 . . yes
Cu1 P2 Mn3 131.79(5) 6_556 . . yes
Cu1 P2 Mn4 141.69(6) 6_556 . . yes
Mn2 P2 Mn3 75.61(4) . . . yes
Mn2 P2 Mn4 75.15(4) . . . yes
Mn3 P2 Mn4 75.94(4) . . . yes
Mn1 P3 Mn2 75.19(4) . . . yes
Mn1 P3 Mn4 74.59(4) . . . yes
Mn2 P3 Mn4 75.14(4) . . . yes
Mn1 P4 Mn3 74.56(4) . . . yes
Mn1 P4 Mn4 74.62(4) . . . yes
Mn3 P4 Mn4 75.65(4) . . . yes
Mn1 C1 C2 71.0(3) . . . yes
Mn1 C1 C5 70.9(3) . . . yes
Mn1 C1 H1 124.00 . . . no
C2 C1 C5 108.5(5) . . . no
C2 C1 H1 126.00 . . . no
C5 C1 H1 126.00 . . . no
Mn1 C2 C1 71.6(3) . . . yes
Mn1 C2 C3 72.0(3) . . . yes
Mn1 C2 H2 122.00 . . . no
C1 C2 C3 107.8(5) . . . no
C1 C2 H2 126.00 . . . no
C3 C2 H2 126.00 . . . no
Mn1 C3 C2 70.7(3) . . . yes
Mn1 C3 C4 70.3(3) . . . yes
Mn1 C3 H3 125.00 . . . no
C2 C3 C4 108.5(5) . . . no
C2 C3 H3 126.00 . . . no
C4 C3 H3 126.00 . . . no
Mn1 C4 C3 71.8(3) . . . yes
Mn1 C4 C5 71.2(3) . . . yes
Mn1 C4 H4 122.00 . . . no
C3 C4 C5 107.0(5) . . . no
C3 C4 H4 126.00 . . . no
C5 C4 H4 127.00 . . . no
Mn1 C5 C1 71.5(3) . . . yes
Mn1 C5 C4 71.0(3) . . . yes
Mn1 C5 H5 123.00 . . . no
C1 C5 C4 108.2(5) . . . no
C1 C5 H5 126.00 . . . no
C4 C5 H5 126.00 . . . no
Mn2 C6 C7 71.0(3) . . . yes
Mn2 C6 C10 71.1(3) . . . yes
Mn2 C6 H6 124.00 . . . no
C7 C6 C10 108.6(4) . . . no
C7 C6 H6 126.00 . . . no
C10 C6 H6 126.00 . . . no
Mn2 C7 C6 70.9(3) . . . yes
Mn2 C7 C8 71.6(3) . . . yes
Mn2 C7 H7 123.00 . . . no
C6 C7 C8 107.2(4) . . . no
C6 C7 H7 126.00 . . . no
C8 C7 H7 126.00 . . . no
Mn2 C8 C7 70.6(3) . . . yes
Mn2 C8 C9 70.7(3) . . . yes
Mn2 C8 H8 124.00 . . . no
C7 C8 C9 108.3(4) . . . no
C7 C8 H8 126.00 . . . no
C9 C8 H8 126.00 . . . no
Mn2 C9 C8 72.0(3) . . . yes
Mn2 C9 C10 70.6(2) . . . yes
Mn2 C9 H9 123.00 . . . no
C8 C9 C10 108.0(4) . . . no
C8 C9 H9 126.00 . . . no
C10 C9 H9 126.00 . . . no
Mn2 C10 C6 71.6(3) . . . yes
Mn2 C10 C9 71.1(2) . . . yes
Mn2 C10 H10 123.00 . . . no
C6 C10 C9 107.9(4) . . . no
C6 C10 H10 126.00 . . . no
C9 C10 H10 126.00 . . . no
Mn3 C11 C12 71.4(3) . . . yes
Mn3 C11 C15 70.5(3) . . . yes
Mn3 C11 H11 123.00 . . . no
C12 C11 C15 107.4(5) . . . no
C12 C11 H11 126.00 . . . no
C15 C11 H11 126.00 . . . no
Mn3 C12 C11 71.5(3) . . . yes
Mn3 C12 C13 70.1(3) . . . yes
Mn3 C12 H12 124.00 . . . no
C11 C12 C13 108.5(5) . . . no
C11 C12 H12 126.00 . . . no
C13 C12 H12 126.00 . . . no
Mn3 C13 C12 71.6(3) . . . yes
Mn3 C13 C14 71.6(3) . . . yes
Mn3 C13 H13 122.00 . . . no
C12 C13 C14 107.5(5) . . . no
C12 C13 H13 126.00 . . . no
C14 C13 H13 126.00 . . . no
Mn3 C14 C13 70.6(3) . . . yes
Mn3 C14 C15 71.2(3) . . . yes
Mn3 C14 H14 124.00 . . . no
C13 C14 C15 108.1(5) . . . no
C13 C14 H14 126.00 . . . no
C15 C14 H14 126.00 . . . no
Mn3 C15 C11 71.3(3) . . . yes
Mn3 C15 C14 71.4(3) . . . yes
Mn3 C15 H15 123.00 . . . no
C11 C15 C14 108.5(4) . . . no
C11 C15 H15 126.00 . . . no
C14 C15 H15 126.00 . . . no
Mn4 C16 C17 71.5(3) . . . yes
Mn4 C16 C20 71.2(3) . . . yes
Mn4 C16 H16 123.00 . . . no
C17 C16 C20 107.3(4) . . . no
C17 C16 H16 126.00 . . . no
C20 C16 H16 126.00 . . . no
Mn4 C17 C16 70.6(2) . . . yes
Mn4 C17 C18 71.5(3) . . . yes
Mn4 C17 H17 124.00 . . . no
C16 C17 C18 107.9(4) . . . no
C16 C17 H17 126.00 . . . no
C18 C17 H17 126.00 . . . no
Mn4 C18 C17 70.6(3) . . . yes
Mn4 C18 C19 70.9(3) . . . yes
Mn4 C18 H18 124.00 . . . no
C17 C18 C19 107.6(5) . . . no
C17 C18 H18 126.00 . . . no
C19 C18 H18 126.00 . . . no
Mn4 C19 C18 71.5(3) . . . yes
Mn4 C19 C20 71.2(3) . . . yes
Mn4 C19 H19 123.00 . . . no
C18 C19 C20 108.6(4) . . . no
C18 C19 H19 126.00 . . . no
C20 C19 H19 126.00 . . . no
Mn4 C20 C16 70.5(3) . . . yes
Mn4 C20 C19 71.7(3) . . . yes
Mn4 C20 H20 124.00 . . . no
C16 C20 C19 108.6(5) . . . no
C16 C20 H20 126.00 . . . no
C19 C20 H20 126.00 . . . no
Cl2 C21 Cl3 107.7(5) . . . yes
Cl2 C21 H21A 110.00 . . . no
Cl2 C21 H21B 110.00 . . . no
Cl3 C21 H21A 110.00 . . . no
Cl3 C21 H21B 110.00 . . . no
H21A C21 H21B 108.00 . . . no
Cl4 C22 Cl5 110.4(3) . . . yes
Cl4 C22 H22A 110.00 . . . no
Cl4 C22 H22B 110.00 . . . no
Cl5 C22 H22A 110.00 . . . no
Cl5 C22 H22B 110.00 . . . no
H22A C22 H22B 108.00 . . . no

loop_
_geom_bond_atom_site_label_1
_geom_bond_atom_site_label_2
_geom_bond_distance
_geom_bond_site_symmetry_1
_geom_bond_site_symmetry_2
_geom_bond_publ_flag
Cu1 Cl1 2.2453(14) . . yes
Cu1 P1 2.2484(12) . . yes
Cu1 P2 2.2519(12) . 6_546 yes
Mn1 P1 2.2140(12) . . yes
Mn1 P3 2.2315(14) . . yes
Mn1 P4 2.2277(13) . . yes
Mn1 C1 2.169(5) . . yes
Mn1 C2 2.161(5) . . yes
Mn1 C3 2.178(5) . . yes
Mn1 C4 2.159(5) . . yes
Mn1 C5 2.161(5) . . yes
Mn2 P1 2.2265(13) . . yes
Mn2 P2 2.2305(12) . . yes
Mn2 P3 2.2313(12) . . yes
Mn2 C6 2.176(5) . . yes
Mn2 C7 2.178(5) . . yes
Mn2 C8 2.192(5) . . yes
Mn2 C9 2.175(4) . . yes
Mn2 C10 2.169(4) . . yes
Mn3 P1 2.2328(12) . . yes
Mn3 P2 2.2267(13) . . yes
Mn3 P4 2.2392(14) . . yes
Mn3 C11 2.182(5) . . yes
Mn3 C12 2.182(5) . . yes
Mn3 C13 2.161(5) . . yes
Mn3 C14 2.175(5) . . yes
Mn3 C15 2.171(5) . . yes
Mn4 P2 2.2263(12) . . yes
Mn4 P3 2.2261(13) . . yes
Mn4 P4 2.2283(13) . . yes
Mn4 C16 2.167(4) . . yes
Mn4 C17 2.180(4) . . yes
Mn4 C18 2.192(5) . . yes
Mn4 C19 2.184(5) . . yes
Mn4 C20 2.177(5) . . yes
C1 C2 1.390(7) . . no
C1 C5 1.396(8) . . no
C1 H1 0.9300 . . no
C2 C3 1.391(8) . . no
C2 H2 0.9300 . . no
C3 C4 1.409(9) . . no
C3 H3 0.9300 . . no
C4 C5 1.400(7) . . no
C4 H4 0.9300 . . no
C5 H5 0.9300 . . no
C6 C7 1.422(7) . . no
C6 C10 1.390(7) . . no
C6 H6 0.9300 . . no
C7 C8 1.416(7) . . no
C7 H7 0.9300 . . no
C8 C9 1.398(7) . . no
C8 H8 0.9300 . . no
C9 C10 1.424(7) . . no
C9 H9 0.9300 . . no
C10 H10 0.9300 . . no
C11 C12 1.388(7) . . no
C11 C15 1.424(7) . . no
C11 H11 0.9300 . . no
C12 C13 1.423(7) . . no
C12 H12 0.9300 . . no
C13 C14 1.405(7) . . no
C13 H13 0.9300 . . no
C14 C15 1.394(7) . . no
C14 H14 0.9300 . . no
C15 H15 0.9300 . . no
C16 C17 1.413(8) . . no
C16 C20 1.425(7) . . no
C16 H16 0.9300 . . no
C17 C18 1.420(7) . . no
C17 H17 0.9300 . . no
C18 C19 1.413(7) . . no
C18 H18 0.9300 . . no
C19 C20 1.386(8) . . no
C19 H19 0.9300 . . no
C20 H20 0.9300 . . no
Cl2 C21 1.787(10) . . yes
Cl3 C21 1.828(9) . . yes
C21 H21A 0.9700 . . no
C21 H21B 0.9700 . . no
Cl4 C22 1.767(5) . . yes
Cl5 C22 1.771(5) . . yes
C22 H22A 0.9700 . . no
C22 H22B 0.9700 . . no

loop_
_geom_hbond_atom_site_label_D
_geom_hbond_atom_site_label_H
_geom_hbond_atom_site_label_A
_geom_hbond_distance_DH
_geom_hbond_distance_HA
_geom_hbond_distance_DA
_geom_hbond_angle_DHA
_geom_hbond_site_symmetry_A
_geom_hbond_publ_flag
C3 H3 P3 0.9300 2.8000 3.725(6) 174.00 2_656 yes
C11 H11 Cl1 0.9300 2.6700 3.522(5) 153.00 6_556 yes
C21 H21A Cl1 0.9700 2.7800 3.538(8) 135.00 . yes
C22 H22A Cl1 0.9700 2.6700 3.602(5) 163.00 2_656 yes
C22 H22B Cl1 0.9700 2.7600 3.647(5) 153.00 . yes

loop_
_geom_torsion_atom_site_label_1
_geom_torsion_atom_site_label_2
_geom_torsion_atom_site_label_3
_geom_torsion_atom_site_label_4
_geom_torsion
_geom_torsion_site_symmetry_1
_geom_torsion_site_symmetry_2
_geom_torsion_site_symmetry_3
_geom_torsion_site_symmetry_4
_geom_torsion_publ_flag
Mn1 C1 C2 C3 63.3(4) . . . . no
Mn1 C1 C5 C4 -61.9(4) . . . . no
Mn1 C2 C3 C4 60.4(4) . . . . no
Mn1 C3 C4 C5 62.9(4) . . . . no
Mn1 C4 C5 C1 62.2(4) . . . . no
Mn2 C6 C7 C8 62.8(3) . . . . no
Mn2 C6 C10 C9 -62.2(3) . . . . no
Mn2 C7 C8 C9 60.9(3) . . . . no
Mn2 C8 C9 C10 61.8(3) . . . . no
Mn2 C9 C10 C6 62.6(3) . . . . no
Mn3 C11 C12 C13 60.6(3) . . . . no
Mn3 C11 C15 C14 -62.1(3) . . . . no
Mn3 C12 C13 C14 63.1(4) . . . . no
Mn3 C13 C14 C15 61.6(4) . . . . no
Mn3 C14 C15 C11 62.1(3) . . . . no
Mn4 C16 C17 C18 -62.1(3) . . . . no
Mn4 C16 C20 C19 62.0(4) . . . . no
Mn4 C17 C18 C19 -61.5(4) . . . . no
Mn4 C18 C19 C20 -61.9(4) . . . . no
Mn4 C19 C20 C16 -61.2(3) . . . . no
Cl1 Cu1 P1 Mn1 -3.82(10) . . . . no
Cl1 Cu1 P1 Mn2 105.88(7) . . . . no
Cl1 Cu1 P1 Mn3 -134.67(9) . . . . no
Cl1 Cu1 P2 Mn2 67.60(8) 6_556 6_556 . . no
Cl1 Cu1 P2 Mn3 -41.84(9) 6_556 6_556 . . no
Cl1 Cu1 P2 Mn4 -169.12(8) 6_556 6_556 . . no
P1 Cu1 P2 Mn2 -118.49(7) 6_556 6_556 . . no
P1 Cu1 P2 Mn3 132.07(7) 6_556 6_556 . . no
P1 Cu1 P2 Mn4 4.79(13) 6_556 6_556 . . no
P1 Mn1 P3 Mn2 15.40(5) . . . . no
P1 Mn1 P3 Mn4 93.73(5) . . . . no
P1 Mn1 P4 Mn3 -13.71(5) . . . . no
P1 Mn1 P4 Mn4 -92.71(5) . . . . no
P1 Mn1 C1 C2 102.7(3) . . . . no
P1 Mn1 C1 C5 -139.0(3) . . . . no
P1 Mn1 C2 C1 -76.8(3) . . . . no
P1 Mn1 C2 C3 166.6(4) . . . . no
P1 Mn1 C3 C2 -17.5(5) . . . . no
P1 Mn1 C3 C4 -136.4(3) . . . . no
P1 Mn1 C4 C3 85.0(4) . . . . no
P1 Mn1 C4 C5 -31.0(5) . . . . no
P1 Mn1 C5 C1 45.1(3) . . . . no
P1 Mn1 C5 C4 162.7(3) . . . . no
P1 Mn2 P2 Cu1 -119.89(7) . . . 6_556 no
P1 Mn2 P2 Mn3 13.57(5) . . . . no
P1 Mn2 P2 Mn4 92.53(5) . . . . no
P1 Mn2 P3 Mn1 -15.29(5) . . . . no
P1 Mn2 P3 Mn4 -92.92(5) . . . . no
P1 Mn2 C6 C7 8.6(4) . . . . no
P1 Mn2 C6 C10 126.9(3) . . . . no
P1 Mn2 C7 C6 -174.0(3) . . . . no
P1 Mn2 C7 C8 69.6(3) . . . . no
P1 Mn2 C8 C7 -111.1(3) . . . . no
P1 Mn2 C8 C9 130.4(3) . . . . no
P1 Mn2 C9 C8 -52.8(3) . . . . no
P1 Mn2 C9 C10 -170.1(2) . . . . no
P1 Mn2 C10 C6 -100.4(3) . . . . no
P1 Mn2 C10 C9 16.7(4) . . . . no
P1 Mn3 P2 Cu1 119.06(7) . . . 6_556 no
P1 Mn3 P2 Mn2 -13.53(4) . . . . no
P1 Mn3 P2 Mn4 -91.50(5) . . . . no
P1 Mn3 P4 Mn1 13.53(5) . . . . no
P1 Mn3 P4 Mn4 91.21(5) . . . . no
P1 Mn3 C11 C12 50.7(3) . . . . no
P1 Mn3 C11 C15 167.7(3) . . . . no
P1 Mn3 C12 C11 -132.1(3) . . . . no
P1 Mn3 C12 C13 109.4(3) . . . . no
P1 Mn3 C13 C12 -70.5(3) . . . . no
P1 Mn3 C13 C14 173.2(3) . . . . no
P1 Mn3 C14 C13 -9.4(4) . . . . no
P1 Mn3 C14 C15 -127.3(3) . . . . no
P1 Mn3 C15 C11 -20.6(4) . . . . no
P1 Mn3 C15 C14 97.2(3) . . . . no
P2 Cu1 P1 Mn1 -177.51(7) 6_546 . . . no
P2 Cu1 P1 Mn2 -67.81(9) 6_546 . . . no
P2 Cu1 P1 Mn3 51.64(12) 6_546 . . . no
P2 Mn2 P1 Cu1 132.52(6) . . . . no
P2 Mn2 P1 Mn1 -91.37(5) . . . . no
P2 Mn2 P1 Mn3 -13.54(5) . . . . no
P2 Mn2 P3 Mn1 91.29(5) . . . . no
P2 Mn2 P3 Mn4 13.66(5) . . . . no
P2 Mn2 C6 C7 -150.9(2) . . . . no
P2 Mn2 C6 C10 -32.6(3) . . . . no
P2 Mn2 C7 C6 54.6(4) . . . . no
P2 Mn2 C7 C8 -61.8(4) . . . . no
P2 Mn2 C8 C7 147.4(3) . . . . no
P2 Mn2 C8 C9 28.9(3) . . . . no
P2 Mn2 C9 C8 -155.7(2) . . . . no
P2 Mn2 C9 C10 87.0(3) . . . . no
P2 Mn2 C10 C6 151.8(3) . . . . no
P2 Mn2 C10 C9 -91.1(3) . . . . no
P2 Mn3 P1 Cu1 -121.73(9) . . . . no
P2 Mn3 P1 Mn1 92.24(5) . . . . no
P2 Mn3 P1 Mn2 13.56(4) . . . . no
P2 Mn3 P4 Mn1 -92.88(5) . . . . no
P2 Mn3 P4 Mn4 -15.20(5) . . . . no
P2 Mn3 C11 C12 154.2(3) . . . . no
P2 Mn3 C11 C15 -88.9(3) . . . . no
P2 Mn3 C12 C11 -31.3(4) . . . . no
P2 Mn3 C12 C13 -149.8(2) . . . . no
P2 Mn3 C13 C12 61.1(4) . . . . no
P2 Mn3 C13 C14 -55.3(4) . . . . no
P2 Mn3 C14 C13 152.3(2) . . . . no
P2 Mn3 C14 C15 34.3(3) . . . . no
P2 Mn3 C15 C11 90.9(3) . . . . no
P2 Mn3 C15 C14 -151.3(3) . . . . no
P2 Mn4 P3 Mn1 -92.09(5) . . . . no
P2 Mn4 P3 Mn2 -13.71(5) . . . . no
P2 Mn4 P4 Mn1 92.83(5) . . . . no
P2 Mn4 P4 Mn3 15.22(5) . . . . no
P2 Mn4 C16 C17 -63.3(3) . . . . no
P2 Mn4 C16 C20 -179.7(3) . . . . no
P2 Mn4 C17 C16 119.1(3) . . . . no
P2 Mn4 C17 C18 -123.4(3) . . . . no
P2 Mn4 C18 C17 59.6(3) . . . . no
P2 Mn4 C18 C19 177.1(3) . . . . no
P2 Mn4 C19 C18 -4.7(4) . . . . no
P2 Mn4 C19 C20 113.4(3) . . . . no
P2 Mn4 C20 C16 0.5(4) . . . . no
P2 Mn4 C20 C19 -117.7(3) . . . . no
P3 Mn1 P1 Cu1 115.09(8) . . . . no
P3 Mn1 P1 Mn2 -15.40(5) . . . . no
P3 Mn1 P1 Mn3 -94.01(5) . . . . no
P3 Mn1 P4 Mn3 93.46(5) . . . . no
P3 Mn1 P4 Mn4 14.45(5) . . . . no
P3 Mn1 C1 C2 -0.6(4) . . . . no
P3 Mn1 C1 C5 117.7(3) . . . . no
P3 Mn1 C2 C1 179.6(3) . . . . no
P3 Mn1 C2 C3 63.0(4) . . . . no
P3 Mn1 C3 C2 -117.5(4) . . . . no
P3 Mn1 C3 C4 123.6(3) . . . . no
P3 Mn1 C4 C3 -57.9(3) . . . . no
P3 Mn1 C4 C5 -173.8(3) . . . . no
P3 Mn1 C5 C1 -108.0(3) . . . . no
P3 Mn1 C5 C4 9.6(4) . . . . no
P3 Mn2 P1 Cu1 -120.73(6) . . . . no
P3 Mn2 P1 Mn1 15.38(5) . . . . no
P3 Mn2 P1 Mn3 93.21(5) . . . . no
P3 Mn2 P2 Cu1 133.92(7) . . . 6_556 no
P3 Mn2 P2 Mn3 -92.62(5) . . . . no
P3 Mn2 P2 Mn4 -13.66(5) . . . . no
P3 Mn2 C6 C7 108.4(3) . . . . no
P3 Mn2 C6 C10 -133.3(3) . . . . no
P3 Mn2 C7 C6 -70.7(3) . . . . no
P3 Mn2 C7 C8 172.9(3) . . . . no
P3 Mn2 C8 C7 -9.7(4) . . . . no
P3 Mn2 C8 C9 -128.1(2) . . . . no
P3 Mn2 C9 C8 94.6(3) . . . . no
P3 Mn2 C9 C10 -22.8(4) . . . . no
P3 Mn2 C10 C6 49.2(3) . . . . no
P3 Mn2 C10 C9 166.3(2) . . . . no
P3 Mn4 P2 Cu1 -125.45(9) . . . 6_556 no
P3 Mn4 P2 Mn2 13.71(5) . . . . no
P3 Mn4 P2 Mn3 92.26(5) . . . . no
P3 Mn4 P4 Mn1 -14.50(5) . . . . no
P3 Mn4 P4 Mn3 -92.11(5) . . . . no
P3 Mn4 C16 C17 75.7(4) . . . . no
P3 Mn4 C16 C20 -40.7(4) . . . . no
P3 Mn4 C17 C16 -138.3(2) . . . . no
P3 Mn4 C17 C18 -20.7(3) . . . . no
P3 Mn4 C18 C17 163.0(3) . . . . no
P3 Mn4 C18 C19 -79.5(3) . . . . no
P3 Mn4 C19 C18 97.3(3) . . . . no
P3 Mn4 C19 C20 -144.7(3) . . . . no
P3 Mn4 C20 C16 156.4(3) . . . . no
P3 Mn4 C20 C19 38.2(3) . . . . no
P4 Mn1 P1 Cu1 -137.18(7) . . . . no
P4 Mn1 P1 Mn2 92.33(5) . . . . no
P4 Mn1 P1 Mn3 13.72(5) . . . . no
P4 Mn1 P3 Mn2 -92.80(5) . . . . no
P4 Mn1 P3 Mn4 -14.47(5) . . . . no
P4 Mn1 C1 C2 -154.1(3) . . . . no
P4 Mn1 C1 C5 -35.8(3) . . . . no
P4 Mn1 C2 C1 45.9(4) . . . . no
P4 Mn1 C2 C3 -70.7(5) . . . . no
P4 Mn1 C3 C2 141.5(3) . . . . no
P4 Mn1 C3 C4 22.6(4) . . . . no
P4 Mn1 C4 C3 -161.3(3) . . . . no
P4 Mn1 C4 C5 82.8(3) . . . . no
P4 Mn1 C5 C1 148.0(3) . . . . no
P4 Mn1 C5 C4 -94.5(3) . . . . no
P4 Mn3 P1 Cu1 132.45(9) . . . . no
P4 Mn3 P1 Mn1 -13.59(5) . . . . no
P4 Mn3 P1 Mn2 -92.27(5) . . . . no
P4 Mn3 P2 Cu1 -134.25(7) . . . 6_556 no
P4 Mn3 P2 Mn2 93.16(5) . . . . no
P4 Mn3 P2 Mn4 15.19(5) . . . . no
P4 Mn3 C11 C12 -95.4(3) . . . . no
P4 Mn3 C11 C15 21.6(4) . . . . no
P4 Mn3 C12 C11 126.4(3) . . . . no
P4 Mn3 C12 C13 7.8(4) . . . . no
P4 Mn3 C13 C12 -174.2(3) . . . . no
P4 Mn3 C13 C14 69.4(3) . . . . no
P4 Mn3 C14 C13 -109.1(3) . . . . no
P4 Mn3 C14 C15 133.0(3) . . . . no
P4 Mn3 C15 C11 -166.7(3) . . . . no
P4 Mn3 C15 C14 -48.9(3) . . . . no
P4 Mn4 P2 Cu1 127.01(9) . . . 6_556 no
P4 Mn4 P2 Mn2 -93.84(5) . . . . no
P4 Mn4 P2 Mn3 -15.29(5) . . . . no
P4 Mn4 P3 Mn1 14.48(5) . . . . no
P4 Mn4 P3 Mn2 92.87(5) . . . . no
P4 Mn4 C16 C17 -166.5(3) . . . . no
P4 Mn4 C16 C20 77.1(3) . . . . no
P4 Mn4 C17 C16 17.4(3) . . . . no
P4 Mn4 C17 C18 134.9(3) . . . . no
P4 Mn4 C18 C17 -84.7(4) . . . . no
P4 Mn4 C18 C19 32.8(4) . . . . no
P4 Mn4 C19 C18 -161.1(3) . . . . no
P4 Mn4 C19 C20 -43.1(3) . . . . no
P4 Mn4 C20 C16 -101.4(3) . . . . no
P4 Mn4 C20 C19 140.4(3) . . . . no
C1 Mn1 P1 Cu1 -22.09(16) . . . . no
C1 Mn1 P1 Mn2 -152.58(14) . . . . no
C1 Mn1 P1 Mn3 128.81(14) . . . . no
C1 Mn1 P3 Mn2 111.7(2) . . . . no
C1 Mn1 P3 Mn4 -170.0(2) . . . . no
C1 Mn1 P4 Mn3 -104.78(15) . . . . no
C1 Mn1 P4 Mn4 176.22(15) . . . . no
C1 Mn1 C2 C3 -116.6(5) . . . . no
C1 Mn1 C3 C2 37.9(3) . . . . no
C1 Mn1 C3 C4 -81.0(4) . . . . no
C1 Mn1 C4 C3 78.6(4) . . . . no
C1 Mn1 C4 C5 -37.4(3) . . . . no
C1 Mn1 C5 C4 117.6(4) . . . . no
C1 C2 C3 Mn1 -63.0(4) . . . . no
C1 C2 C3 C4 -2.6(6) . . . . no
C2 Mn1 P1 Cu1 14.38(17) . . . . no
C2 Mn1 P1 Mn2 -116.12(15) . . . . no
C2 Mn1 P1 Mn3 165.27(15) . . . . no
C2 Mn1 P3 Mn2 111.32(14) . . . . no
C2 Mn1 P3 Mn4 -170.35(14) . . . . no
C2 Mn1 P4 Mn3 -133.7(3) . . . . no
C2 Mn1 P4 Mn4 147.3(3) . . . . no
C2 Mn1 C1 C5 118.3(4) . . . . no
C2 Mn1 C3 C4 -118.9(5) . . . . no
C2 Mn1 C4 C3 36.5(3) . . . . no
C2 Mn1 C4 C5 -79.5(3) . . . . no
C2 Mn1 C5 C1 -36.9(3) . . . . no
C2 Mn1 C5 C4 80.7(3) . . . . no
C2 C1 C5 Mn1 61.4(4) . . . . no
C2 C1 C5 C4 -0.5(6) . . . . no
C2 C3 C4 Mn1 -60.6(4) . . . . no
C2 C3 C4 C5 2.3(6) . . . . no
C3 Mn1 P1 Cu1 24.9(3) . . . . no
C3 Mn1 P1 Mn2 -105.6(2) . . . . no
C3 Mn1 P1 Mn3 175.8(2) . . . . no
C3 Mn1 P3 Mn2 144.42(18) . . . . no
C3 Mn1 P3 Mn4 -137.25(18) . . . . no
C3 Mn1 P4 Mn3 -177.2(2) . . . . no
C3 Mn1 P4 Mn4 103.8(2) . . . . no
C3 Mn1 C1 C2 -37.8(3) . . . . no
C3 Mn1 C1 C5 80.5(3) . . . . no
C3 Mn1 C2 C1 116.6(5) . . . . no
C3 Mn1 C4 C5 -115.9(5) . . . . no
C3 Mn1 C5 C1 -79.1(3) . . . . no
C3 Mn1 C5 C4 38.5(3) . . . . no
C3 C4 C5 Mn1 -63.3(4) . . . . no
C3 C4 C5 C1 -1.1(6) . . . . no
C4 Mn1 P1 Cu1 -27.8(3) . . . . no
C4 Mn1 P1 Mn2 -158.3(3) . . . . no
C4 Mn1 P1 Mn3 123.1(3) . . . . no
C4 Mn1 P3 Mn2 176.13(15) . . . . no
C4 Mn1 P3 Mn4 -105.54(15) . . . . no
C4 Mn1 P4 Mn3 -163.51(14) . . . . no
C4 Mn1 P4 Mn4 117.49(14) . . . . no
C4 Mn1 C1 C2 -80.7(3) . . . . no
C4 Mn1 C1 C5 37.6(3) . . . . no
C4 Mn1 C2 C1 79.6(3) . . . . no
C4 Mn1 C2 C3 -37.0(4) . . . . no
C4 Mn1 C3 C2 118.9(5) . . . . no
C4 Mn1 C5 C1 -117.6(4) . . . . no
C5 Mn1 P1 Cu1 -47.82(17) . . . . no
C5 Mn1 P1 Mn2 -178.32(15) . . . . no
C5 Mn1 P1 Mn3 103.08(15) . . . . no
C5 Mn1 P3 Mn2 170.1(2) . . . . no
C5 Mn1 P3 Mn4 -111.6(2) . . . . no
C5 Mn1 P4 Mn3 -125.80(14) . . . . no
C5 Mn1 P4 Mn4 155.20(14) . . . . no
C5 Mn1 C1 C2 -118.3(4) . . . . no
C5 Mn1 C2 C1 37.1(3) . . . . no
C5 Mn1 C2 C3 -79.5(4) . . . . no
C5 Mn1 C3 C2 80.5(4) . . . . no
C5 Mn1 C3 C4 -38.4(3) . . . . no
C5 Mn1 C4 C3 115.9(5) . . . . no
C5 C1 C2 Mn1 -61.3(4) . . . . no
C5 C1 C2 C3 1.9(6) . . . . no
C6 Mn2 P1 Cu1 -29.2(2) . . . . no
C6 Mn2 P1 Mn1 106.94(19) . . . . no
C6 Mn2 P1 Mn3 -175.23(19) . . . . no
C6 Mn2 P2 Cu1 45.62(17) . . . 6_556 no
C6 Mn2 P2 Mn3 179.08(16) . . . . no
C6 Mn2 P2 Mn4 -101.96(16) . . . . no
C6 Mn2 P3 Mn1 -150.63(14) . . . . no
C6 Mn2 P3 Mn4 131.74(14) . . . . no
C6 Mn2 C7 C8 -116.4(4) . . . . no
C6 Mn2 C8 C7 38.3(3) . . . . no
C6 Mn2 C8 C9 -80.1(3) . . . . no
C6 Mn2 C9 C8 80.1(3) . . . . no
C6 Mn2 C9 C10 -37.2(3) . . . . no
C6 Mn2 C10 C9 117.1(4) . . . . no
C6 C7 C8 Mn2 -62.3(4) . . . . no
C6 C7 C8 C9 -1.4(5) . . . . no
C7 Mn2 P1 Cu1 -23.84(15) . . . . no
C7 Mn2 P1 Mn1 112.27(13) . . . . no
C7 Mn2 P1 Mn3 -169.90(13) . . . . no
C7 Mn2 P2 Cu1 10.5(3) . . . 6_556 no
C7 Mn2 P2 Mn3 144.0(3) . . . . no
C7 Mn2 P2 Mn4 -137.1(3) . . . . no
C7 Mn2 P3 Mn1 -114.61(14) . . . . no
C7 Mn2 P3 Mn4 167.77(14) . . . . no
C7 Mn2 C6 C10 118.3(4) . . . . no
C7 Mn2 C8 C9 -118.5(4) . . . . no
C7 Mn2 C9 C8 37.1(3) . . . . no
C7 Mn2 C9 C10 -80.2(3) . . . . no
C7 Mn2 C10 C6 -37.4(3) . . . . no
C7 Mn2 C10 C9 79.7(3) . . . . no
C7 C6 C10 Mn2 61.4(4) . . . . no
C7 C6 C10 C9 -0.8(5) . . . . no
C7 C8 C9 Mn2 -60.9(3) . . . . no
C7 C8 C9 C10 0.9(5) . . . . no
C8 Mn2 P1 Cu1 11.43(14) . . . . no
C8 Mn2 P1 Mn1 147.54(13) . . . . no
C8 Mn2 P1 Mn3 -134.63(13) . . . . no
C8 Mn2 P2 Cu1 -28.86(16) . . . 6_556 no
C8 Mn2 P2 Mn3 104.60(14) . . . . no
C8 Mn2 P2 Mn4 -176.44(14) . . . . no
C8 Mn2 P3 Mn1 -108.68(17) . . . . no
C8 Mn2 P3 Mn4 173.70(17) . . . . no
C8 Mn2 C6 C7 -38.0(3) . . . . no
C8 Mn2 C6 C10 80.3(3) . . . . no
C8 Mn2 C7 C6 116.4(4) . . . . no
C8 Mn2 C9 C10 -117.3(4) . . . . no
C8 Mn2 C10 C6 -80.0(3) . . . . no
C8 Mn2 C10 C9 37.2(3) . . . . no
C8 C9 C10 Mn2 -62.7(3) . . . . no
C8 C9 C10 C6 -0.1(5) . . . . no
C9 Mn2 P1 Cu1 40.49(15) . . . . no
C9 Mn2 P1 Mn1 176.59(13) . . . . no
C9 Mn2 P1 Mn3 -105.57(13) . . . . no
C9 Mn2 P2 Cu1 -11.80(14) . . . 6_556 no
C9 Mn2 P2 Mn3 121.66(13) . . . . no
C9 Mn2 P2 Mn4 -159.38(13) . . . . no
C9 Mn2 P3 Mn1 -163.6(2) . . . . no
C9 Mn2 P3 Mn4 118.8(2) . . . . no
C9 Mn2 C6 C7 -80.1(3) . . . . no
C9 Mn2 C6 C10 38.2(3) . . . . no
C9 Mn2 C7 C6 79.7(3) . . . . no
C9 Mn2 C7 C8 -36.7(3) . . . . no
C9 Mn2 C8 C7 118.5(4) . . . . no
C9 Mn2 C10 C6 -117.1(4) . . . . no
C10 Mn2 P1 Cu1 29.7(2) . . . . no
C10 Mn2 P1 Mn1 165.8(2) . . . . no
C10 Mn2 P1 Mn3 -116.4(2) . . . . no
C10 Mn2 P2 Cu1 26.51(15) . . . 6_556 no
C10 Mn2 P2 Mn3 159.97(14) . . . . no
C10 Mn2 P2 Mn4 -121.07(14) . . . . no
C10 Mn2 P3 Mn1 -178.20(14) . . . . no
C10 Mn2 P3 Mn4 104.17(14) . . . . no
C10 Mn2 C6 C7 -118.3(4) . . . . no
C10 Mn2 C7 C6 36.7(3) . . . . no
C10 Mn2 C7 C8 -79.8(3) . . . . no
C10 Mn2 C8 C7 80.4(3) . . . . no
C10 Mn2 C8 C9 -38.1(3) . . . . no
C10 Mn2 C9 C8 117.3(4) . . . . no
C10 C6 C7 Mn2 -61.5(4) . . . . no
C10 C6 C7 C8 1.3(6) . . . . no
C11 Mn3 P1 Cu1 -27.51(18) . . . . no
C11 Mn3 P1 Mn1 -173.54(15) . . . . no
C11 Mn3 P1 Mn2 107.78(15) . . . . no
C11 Mn3 P2 Cu1 10.76(16) . . . 6_556 no
C11 Mn3 P2 Mn2 -121.83(14) . . . . no
C11 Mn3 P2 Mn4 160.20(14) . . . . no
C11 Mn3 P4 Mn1 160.5(2) . . . . no
C11 Mn3 P4 Mn4 -121.8(2) . . . . no
C11 Mn3 C12 C13 -118.5(4) . . . . no
C11 Mn3 C13 C12 36.4(3) . . . . no
C11 Mn3 C13 C14 -80.0(3) . . . . no
C11 Mn3 C14 C13 80.2(3) . . . . no
C11 Mn3 C14 C15 -37.7(3) . . . . no
C11 Mn3 C15 C14 117.8(4) . . . . no
C11 C12 C13 Mn3 -61.4(4) . . . . no
C11 C12 C13 C14 1.6(6) . . . . no
C12 Mn3 P1 Cu1 0.54(17) . . . . no
C12 Mn3 P1 Mn1 -145.49(15) . . . . no
C12 Mn3 P1 Mn2 135.83(14) . . . . no
C12 Mn3 P2 Cu1 29.02(19) . . . 6_556 no
C12 Mn3 P2 Mn2 -103.57(17) . . . . no
C12 Mn3 P2 Mn4 178.46(17) . . . . no
C12 Mn3 P4 Mn1 106.19(18) . . . . no
C12 Mn3 P4 Mn4 -176.13(18) . . . . no
C12 Mn3 C11 C15 117.0(5) . . . . no
C12 Mn3 C13 C14 -116.4(4) . . . . no
C12 Mn3 C14 C13 38.5(3) . . . . no
C12 Mn3 C14 C15 -79.5(3) . . . . no
C12 Mn3 C15 C11 -37.2(3) . . . . no
C12 Mn3 C15 C14 80.6(3) . . . . no
C12 C11 C15 Mn3 62.3(3) . . . . no
C12 C11 C15 C14 0.2(6) . . . . no
C12 C13 C14 Mn3 -63.1(3) . . . . no
C12 C13 C14 C15 -1.5(6) . . . . no
C13 Mn3 P1 Cu1 36.54(16) . . . . no
C13 Mn3 P1 Mn1 -109.50(14) . . . . no
C13 Mn3 P1 Mn2 171.82(14) . . . . no
C13 Mn3 P2 Cu1 -11.2(3) . . . 6_556 no
C13 Mn3 P2 Mn2 -143.8(3) . . . . no
C13 Mn3 P2 Mn4 138.3(3) . . . . no
C13 Mn3 P4 Mn1 111.03(14) . . . . no
C13 Mn3 P4 Mn4 -171.29(14) . . . . no
C13 Mn3 C11 C12 -37.5(3) . . . . no
C13 Mn3 C11 C15 79.5(3) . . . . no
C13 Mn3 C12 C11 118.5(4) . . . . no
C13 Mn3 C14 C15 -117.9(4) . . . . no
C13 Mn3 C15 C11 -80.4(3) . . . . no
C13 Mn3 C15 C14 37.4(3) . . . . no
C13 C14 C15 Mn3 -61.2(4) . . . . no
C13 C14 C15 C11 0.8(6) . . . . no
C14 Mn3 P1 Cu1 42.3(2) . . . . no
C14 Mn3 P1 Mn1 -103.72(19) . . . . no
C14 Mn3 P1 Mn2 177.60(19) . . . . no
C14 Mn3 P2 Cu1 -47.46(18) . . . 6_556 no
C14 Mn3 P2 Mn2 179.95(16) . . . . no
C14 Mn3 P2 Mn4 101.98(16) . . . . no
C14 Mn3 P4 Mn1 146.57(14) . . . . no
C14 Mn3 P4 Mn4 -135.76(14) . . . . no
C14 Mn3 C11 C12 -80.0(3) . . . . no
C14 Mn3 C11 C15 37.0(3) . . . . no
C14 Mn3 C12 C11 80.5(3) . . . . no
C14 Mn3 C12 C13 -38.0(3) . . . . no
C14 Mn3 C13 C12 116.4(4) . . . . no
C14 Mn3 C15 C11 -117.8(4) . . . . no
C15 Mn3 P1 Cu1 -14.3(3) . . . . no
C15 Mn3 P1 Mn1 -160.4(3) . . . . no
C15 Mn3 P1 Mn2 121.0(3) . . . . no
C15 Mn3 P2 Cu1 -27.42(15) . . . 6_556 no
C15 Mn3 P2 Mn2 -160.01(14) . . . . no
C15 Mn3 P2 Mn4 122.02(14) . . . . no
C15 Mn3 P4 Mn1 174.20(15) . . . . no
C15 Mn3 P4 Mn4 -108.12(15) . . . . no
C15 Mn3 C11 C12 -117.0(5) . . . . no
C15 Mn3 C12 C11 38.3(3) . . . . no
C15 Mn3 C12 C13 -80.2(3) . . . . no
C15 Mn3 C13 C12 79.3(3) . . . . no
C15 Mn3 C13 C14 -37.0(3) . . . . no
C15 Mn3 C14 C13 117.9(4) . . . . no
C15 C11 C12 Mn3 -61.7(3) . . . . no
C15 C11 C12 C13 -1.1(6) . . . . no
C16 Mn4 P2 Cu1 31.99(17) . . . 6_556 no
C16 Mn4 P2 Mn2 171.15(14) . . . . no
C16 Mn4 P2 Mn3 -110.31(14) . . . . no
C16 Mn4 P3 Mn1 129.1(3) . . . . no
C16 Mn4 P3 Mn2 -152.6(3) . . . . no
C16 Mn4 P4 Mn1 -163.37(13) . . . . no
C16 Mn4 P4 Mn3 119.03(13) . . . . no
C16 Mn4 C17 C18 117.5(4) . . . . no
C16 Mn4 C18 C17 -37.6(3) . . . . no
C16 Mn4 C18 C19 80.0(3) . . . . no
C16 Mn4 C19 C18 -80.3(3) . . . . no
C16 Mn4 C19 C20 37.7(3) . . . . no
C16 Mn4 C20 C19 -118.2(4) . . . . no
C16 C17 C18 Mn4 61.5(3) . . . . no
C16 C17 C18 C19 0.0(5) . . . . no
C17 Mn4 P2 Cu1 -1.47(17) . . . 6_556 no
C17 Mn4 P2 Mn2 137.68(15) . . . . no
C17 Mn4 P2 Mn3 -143.77(15) . . . . no
C17 Mn4 P3 Mn1 175.15(16) . . . . no
C17 Mn4 P3 Mn2 -106.46(17) . . . . no
C17 Mn4 P4 Mn1 -173.98(17) . . . . no
C17 Mn4 P4 Mn3 108.41(17) . . . . no
C17 Mn4 C16 C20 -116.4(4) . . . . no
C17 Mn4 C18 C19 117.5(4) . . . . no
C17 Mn4 C19 C18 -37.6(3) . . . . no
C17 Mn4 C19 C20 80.4(3) . . . . no
C17 Mn4 C20 C16 38.1(3) . . . . no
C17 Mn4 C20 C19 -80.1(3) . . . . no
C17 C16 C20 Mn4 -62.8(3) . . . . no
C17 C16 C20 C19 -0.9(5) . . . . no
C17 C18 C19 Mn4 61.3(3) . . . . no
C17 C18 C19 C20 -0.5(6) . . . . no
C18 Mn4 P2 Cu1 -33.61(17) . . . 6_556 no
C18 Mn4 P2 Mn2 105.55(15) . . . . no
C18 Mn4 P2 Mn3 -175.91(15) . . . . no
C18 Mn4 P3 Mn1 162.58(14) . . . . no
C18 Mn4 P3 Mn2 -119.03(14) . . . . no
C18 Mn4 P4 Mn1 -122.4(2) . . . . no
C18 Mn4 P4 Mn3 160.0(2) . . . . no
C18 Mn4 C16 C17 37.5(3) . . . . no
C18 Mn4 C16 C20 -78.9(3) . . . . no
C18 Mn4 C17 C16 -117.5(4) . . . . no
C18 Mn4 C19 C20 118.0(4) . . . . no
C18 Mn4 C20 C16 80.8(3) . . . . no
C18 Mn4 C20 C19 -37.4(3) . . . . no
C18 C19 C20 Mn4 62.0(4) . . . . no
C18 C19 C20 C16 0.9(6) . . . . no
C19 Mn4 P2 Cu1 -30.7(3) . . . 6_556 no
C19 Mn4 P2 Mn2 108.5(2) . . . . no
C19 Mn4 P2 Mn3 -173.0(2) . . . . no
C19 Mn4 P3 Mn1 125.24(15) . . . . no
C19 Mn4 P3 Mn2 -156.38(15) . . . . no
C19 Mn4 P4 Mn1 -101.47(15) . . . . no
C19 Mn4 P4 Mn3 -179.08(15) . . . . no
C19 Mn4 C16 C17 79.9(3) . . . . no
C19 Mn4 C16 C20 -36.5(3) . . . . no
C19 Mn4 C17 C16 -80.1(3) . . . . no
C19 Mn4 C17 C18 37.4(3) . . . . no
C19 Mn4 C18 C17 -117.5(4) . . . . no
C19 Mn4 C20 C16 118.2(4) . . . . no
C20 Mn4 P2 Cu1 31.7(3) . . . 6_556 no
C20 Mn4 P2 Mn2 170.8(2) . . . . no
C20 Mn4 P2 Mn3 -110.6(2) . . . . no
C20 Mn4 P3 Mn1 103.14(16) . . . . no
C20 Mn4 P3 Mn2 -178.47(16) . . . . no
C20 Mn4 P4 Mn1 -125.94(13) . . . . no
C20 Mn4 P4 Mn3 156.45(13) . . . . no
C20 Mn4 C16 C17 116.4(4) . . . . no
C20 Mn4 C17 C16 -38.4(3) . . . . no
C20 Mn4 C17 C18 79.1(3) . . . . no
C20 Mn4 C18 C17 -80.7(3) . . . . no
C20 Mn4 C18 C19 36.8(3) . . . . no
C20 Mn4 C19 C18 -118.0(4) . . . . no
C20 C16 C17 Mn4 62.6(3) . . . . no
C20 C16 C17 C18 0.5(5) . . . . no
